data_4024934
loop_
_publ_author_name
'Sezgin Kiren'
'Albert Padwa'

_publ_section_title
;
A Benzannulation Protocol To Prepare Substituted Aryl Amines Using a
Michael-Aldol Reaction of \b-Keto Sulfones
;
_journal_name_full 'Journal of Organic Chemistry'
_journal_page_first 7781
_journal_page_last 7789
_journal_paper_doi 10.1021/jo9017793
_journal_volume 74
_journal_year 2009
_chemical_formula_moiety 'C19 H21 N O3 S'
_chemical_formula_sum 'C19 H21 N O3 S'
_chemical_formula_weight 343.43
_chemical_name_systematic
; 
 ? 
;
_space_group_IT_number 19
_symmetry_cell_setting orthorhombic
_symmetry_space_group_name_Hall 'P 2ac 2ab'
_symmetry_space_group_name_H-M 'P 21 21 21'
_atom_sites_solution_hydrogens geom
_atom_sites_solution_primary direct
_atom_sites_solution_secondary difmap
_audit_creation_method SHELXL-97
_cell_angle_alpha 90.00
_cell_angle_beta 90.00
_cell_angle_gamma 90.00
_cell_formula_units_Z 4
_cell_length_a 5.5358(6)
_cell_length_b 15.504(3)
_cell_length_c 19.766(2)
_cell_measurement_reflns_used 1272
_cell_measurement_temperature 173(2)
_cell_measurement_theta_max 55.97
_cell_measurement_theta_min 8.50
_cell_volume 1696.5(4)
_computing_cell_refinement 'Bruker SMART'
_computing_data_collection 'Bruker SMART'
_computing_data_reduction 'Bruker SAINT'
_computing_molecular_graphics 'Bruker SHELXTL'
_computing_publication_material 'Bruker SHELXTL'
_computing_structure_refinement 'SHELXL-97 (Sheldrick, 1997)'
_computing_structure_solution 'SHELXS-97 (Sheldrick, 1990)'
_diffrn_ambient_temperature 173(2)
_diffrn_measured_fraction_theta_full 0.848
_diffrn_measured_fraction_theta_max 0.849
_diffrn_measurement_device_type 'CCD area detector'
_diffrn_measurement_method 'phi and omega scans'
_diffrn_radiation_monochromator graphite
_diffrn_radiation_source 'fine-focus sealed tube'
_diffrn_radiation_type CuK\a
_diffrn_radiation_wavelength 1.54178
_diffrn_reflns_av_R_equivalents 0.0487
_diffrn_reflns_av_sigmaI/netI 0.0653
_diffrn_reflns_limit_h_max 5
_diffrn_reflns_limit_h_min -5
_diffrn_reflns_limit_k_max 16
_diffrn_reflns_limit_k_min -15
_diffrn_reflns_limit_l_max 20
_diffrn_reflns_limit_l_min -20
_diffrn_reflns_number 7901
_diffrn_reflns_theta_full 65.87
_diffrn_reflns_theta_max 65.87
_diffrn_reflns_theta_min 8.50
_exptl_absorpt_coefficient_mu 1.834
_exptl_absorpt_correction_T_max 0.9303
_exptl_absorpt_correction_T_min 0.5275
_exptl_absorpt_correction_type multi-scan
_exptl_absorpt_process_details SADABS
_exptl_crystal_colour colorless
_exptl_crystal_density_diffrn 1.345
_exptl_crystal_density_method 'not measured'
_exptl_crystal_description rod
_exptl_crystal_F_000 728
_exptl_crystal_size_max 0.40
_exptl_crystal_size_mid 0.08
_exptl_crystal_size_min 0.04
_refine_diff_density_max 0.189
_refine_diff_density_min -0.335
_refine_diff_density_rms 0.057
_refine_ls_abs_structure_details 'Flack H D (1983), Acta Cryst. A39, 876-881'
_refine_ls_abs_structure_Flack 0.03(3)
_refine_ls_extinction_method none
_refine_ls_goodness_of_fit_ref 1.029
_refine_ls_hydrogen_treatment constr
_refine_ls_matrix_type full
_refine_ls_number_parameters 217
_refine_ls_number_reflns 2429
_refine_ls_number_restraints 0
_refine_ls_restrained_S_all 1.029
_refine_ls_R_factor_all 0.0627
_refine_ls_R_factor_gt 0.0473
_refine_ls_shift/su_max 0.000
_refine_ls_shift/su_mean 0.000
_refine_ls_structure_factor_coef Fsqd
_refine_ls_weighting_details 'calc w=1/[\s^2^(Fo^2^)+(0.0530P)^2^+0.0000P] where P=(Fo^2^+2Fc^2^)/3'
_refine_ls_weighting_scheme calc
_refine_ls_wR_factor_gt 0.0967
_refine_ls_wR_factor_ref 0.1022
_reflns_number_gt 1953
_reflns_number_total 2429
_reflns_threshold_expression >2sigma(I)
_cod_data_source_file jo9017793_si_001.cif
_cod_data_source_block sk01s
_cod_depositor_comments
;
The following automatic conversions were performed:
'_symmetry_cell_setting' value 'Orthorhombic' changed to 'orthorhombic'
according to '/home/saulius/struct/CIF-dictionaries/cif_core.dic'
dictionary named 'cif_core.dic' version 2.4.1 from 2010-06-29.

Automatic conversion script
Id: cif_fix_enum 1527 2010-12-29 10:47:43Z saulius 
;
_cod_original_sg_symbol_H-M P2(1)2(1)2(1)
_cod_database_code 4024934

loop_
_symmetry_equiv_pos_as_xyz
'x, y, z'
'-x+1/2, -y, z+1/2'
'-x, y+1/2, -z+1/2'
'x+1/2, -y+1/2, -z'

loop_
_atom_site_label
_atom_site_type_symbol
_atom_site_fract_x
_atom_site_fract_y
_atom_site_fract_z
_atom_site_U_iso_or_equiv
_atom_site_adp_type
_atom_site_occupancy
_atom_site_symmetry_multiplicity
_atom_site_calc_flag
_atom_site_refinement_flags
_atom_site_disorder_assembly
_atom_site_disorder_group
C1 C 0.7499(6) 0.8739(3) 0.48812(18) 0.0418(10) Uani 1 1 d . . .
H1A H 0.8746 0.8551 0.5209 0.050 Uiso 1 1 calc R . .
H1B H 0.7734 0.8424 0.4450 0.050 Uiso 1 1 calc R . .
C2 C 0.4969(7) 0.8593(3) 0.51610(18) 0.0483(10) Uani 1 1 d . . .
H2A H 0.3775 0.8530 0.4792 0.058 Uiso 1 1 calc R . .
H2B H 0.4912 0.8074 0.5452 0.058 Uiso 1 1 calc R . .
C3 C 0.4507(7) 0.9404(3) 0.55673(17) 0.0492(12) Uani 1 1 d . . .
H3A H 0.5277 0.9366 0.6018 0.059 Uiso 1 1 calc R . .
H3B H 0.2753 0.9502 0.5627 0.059 Uiso 1 1 calc R . .
C4 C 0.5646(6) 1.0124(3) 0.51456(16) 0.0425(11) Uani 1 1 d . . .
H4A H 0.4458 1.0380 0.4829 0.051 Uiso 1 1 calc R . .
H4B H 0.6313 1.0585 0.5438 0.051 Uiso 1 1 calc R . .
C5 C 0.9088(6) 1.0025(3) 0.43278(15) 0.0341(10) Uani 1 1 d . . .
C6 C 0.8808(6) 1.0979(3) 0.42030(15) 0.0312(9) Uani 1 1 d . . .
C7 C 1.0296(6) 1.1562(3) 0.45346(16) 0.0392(9) Uani 1 1 d . . .
H7A H 1.1449 1.1357 0.4852 0.047 Uiso 1 1 calc R . .
C8 C 1.0122(7) 1.2433(3) 0.44088(17) 0.0433(9) Uani 1 1 d . . .
H8A H 1.1169 1.2824 0.4635 0.052 Uiso 1 1 calc R . .
C9 C 0.8433(7) 1.2740(3) 0.39560(16) 0.0432(10) Uani 1 1 d . . .
H9A H 0.8299 1.3341 0.3870 0.052 Uiso 1 1 calc R . .
C10 C 0.6924(6) 1.2155(3) 0.36259(17) 0.0429(10) Uani 1 1 d . . .
H10A H 0.5749 1.2366 0.3317 0.051 Uiso 1 1 calc R . .
C11 C 0.7097(6) 1.1279(3) 0.37368(15) 0.0347(9) Uani 1 1 d . . .
C12 C 0.5514(6) 1.0657(3) 0.33458(15) 0.0376(10) Uani 1 1 d . . .
H12A H 0.3898 1.0915 0.3274 0.045 Uiso 1 1 calc R . .
H12B H 0.5308 1.0117 0.3607 0.045 Uiso 1 1 calc R . .
C13 C 0.6693(6) 1.0457(3) 0.26603(15) 0.0366(9) Uani 1 1 d . . .
H13A H 0.8348 1.0236 0.2737 0.044 Uiso 1 1 calc R . .
H13B H 0.6822 1.0996 0.2395 0.044 Uiso 1 1 calc R . .
C14 C 0.5567(5) 0.8701(3) 0.26114(15) 0.0357(10) Uani 1 1 d . . .
C15 C 0.3926(7) 0.8409(3) 0.30805(16) 0.0393(10) Uani 1 1 d . . .
H15A H 0.2525 0.8737 0.3186 0.047 Uiso 1 1 calc R . .
C16 C 0.4364(7) 0.7625(3) 0.33969(18) 0.0526(12) Uani 1 1 d . . .
H16A H 0.3258 0.7415 0.3725 0.063 Uiso 1 1 calc R . .
C17 C 0.6403(9) 0.7145(3) 0.3238(2) 0.0614(13) Uani 1 1 d . . .
H17A H 0.6675 0.6602 0.3447 0.074 Uiso 1 1 calc R . .
C18 C 0.8017(7) 0.7464(4) 0.2776(3) 0.0679(15) Uani 1 1 d . . .
H18A H 0.9424 0.7139 0.2672 0.082 Uiso 1 1 calc R . .
C19 C 0.7648(7) 0.8239(3) 0.2462(2) 0.0554(13) Uani 1 1 d . . .
H19A H 0.8793 0.8457 0.2147 0.066 Uiso 1 1 calc R . .
N1 N 0.7588(5) 0.9668(2) 0.47760(12) 0.0355(7) Uani 1 1 d . . .
O1 O 1.0660(4) 0.9606(2) 0.40338(12) 0.0532(8) Uani 1 1 d . . .
O2 O 0.2503(4) 0.98869(18) 0.22355(11) 0.0469(7) Uani 1 1 d . . .
O3 O 0.6090(5) 0.9638(2) 0.15264(10) 0.0561(8) Uani 1 1 d . . .
S1 S 0.50359(16) 0.96858(7) 0.21861(3) 0.0395(3) Uani 1 1 d . . .

loop_
_atom_site_aniso_label
_atom_site_aniso_U_11
_atom_site_aniso_U_22
_atom_site_aniso_U_33
_atom_site_aniso_U_23
_atom_site_aniso_U_13
_atom_site_aniso_U_12
C1 0.048(2) 0.033(3) 0.045(2) 0.0021(19) -0.0039(16) 0.0058(19)
C2 0.060(2) 0.033(3) 0.0524(19) 0.0041(18) -0.002(2) -0.006(2)
C3 0.063(3) 0.045(4) 0.0399(18) -0.0033(18) 0.0070(17) -0.007(2)
C4 0.045(2) 0.046(3) 0.0371(16) 0.0005(18) 0.0085(14) 0.0038(17)
C5 0.0378(19) 0.031(3) 0.0336(17) -0.0035(16) -0.0001(15) 0.0003(16)
C6 0.0359(16) 0.028(3) 0.0299(16) -0.0014(15) 0.0054(14) 0.0016(17)
C7 0.042(2) 0.031(3) 0.0443(18) -0.0067(17) -0.0057(16) 0.0020(18)
C8 0.0477(19) 0.033(3) 0.0496(19) -0.0092(17) 0.0029(18) -0.005(2)
C9 0.061(2) 0.027(3) 0.0410(19) 0.0017(19) 0.0015(18) -0.0018(19)
C10 0.056(2) 0.039(3) 0.0336(18) 0.0067(19) -0.0043(15) 0.001(2)
C11 0.044(2) 0.030(3) 0.0302(17) 0.0007(16) 0.0034(14) -0.0033(17)
C12 0.049(2) 0.032(3) 0.0326(15) 0.0013(15) -0.0019(15) -0.0036(16)
C13 0.046(2) 0.028(3) 0.0360(17) 0.0011(17) -0.0017(14) -0.0066(16)
C14 0.044(2) 0.026(3) 0.0367(17) -0.0074(16) -0.0040(14) -0.0053(16)
C15 0.048(2) 0.033(3) 0.0364(18) -0.0053(17) -0.0009(16) 0.0005(19)
C16 0.075(3) 0.040(4) 0.042(2) -0.002(2) -0.0086(18) -0.007(2)
C17 0.082(3) 0.031(4) 0.071(3) -0.001(2) -0.037(3) 0.004(3)
C18 0.052(3) 0.045(4) 0.107(4) -0.020(3) -0.020(3) 0.015(2)
C19 0.039(2) 0.054(4) 0.074(3) -0.017(3) 0.0020(18) -0.002(2)
N1 0.0467(16) 0.022(2) 0.0378(14) 0.0004(15) 0.0027(13) 0.0033(15)
O1 0.0545(16) 0.038(2) 0.0667(15) -0.0019(15) 0.0229(12) 0.0083(13)
O2 0.0434(13) 0.048(2) 0.0490(13) 0.0021(14) -0.0100(11) -0.0005(12)
O3 0.0698(16) 0.070(3) 0.0290(11) -0.0024(13) 0.0035(11) -0.0159(16)
S1 0.0454(5) 0.0430(7) 0.0302(4) -0.0007(4) -0.0029(4) -0.0069(5)

loop_
_atom_type_symbol
_atom_type_description
_atom_type_scat_dispersion_real
_atom_type_scat_dispersion_imag
_atom_type_scat_source
C C 0.0181 0.0091 'International Tables Vol C Tables 4.2.6.8 and 6.1.1.4'
H H 0.0000 0.0000 'International Tables Vol C Tables 4.2.6.8 and 6.1.1.4'
N N 0.0311 0.0180 'International Tables Vol C Tables 4.2.6.8 and 6.1.1.4'
O O 0.0492 0.0322 'International Tables Vol C Tables 4.2.6.8 and 6.1.1.4'
S S 0.3331 0.5567 'International Tables Vol C Tables 4.2.6.8 and 6.1.1.4'

loop_
_geom_angle_atom_site_label_1
_geom_angle_atom_site_label_2
_geom_angle_atom_site_label_3
_geom_angle
_geom_angle_site_symmetry_1
_geom_angle_site_symmetry_3
_geom_angle_publ_flag
N1 C1 C2 103.3(3) . . ?
N1 C1 H1A 111.1 . . ?
C2 C1 H1A 111.1 . . ?
N1 C1 H1B 111.1 . . ?
C2 C1 H1B 111.1 . . ?
H1A C1 H1B 109.1 . . ?
C3 C2 C1 103.0(3) . . ?
C3 C2 H2A 111.2 . . ?
C1 C2 H2A 111.2 . . ?
C3 C2 H2B 111.2 . . ?
C1 C2 H2B 111.2 . . ?
H2A C2 H2B 109.1 . . ?
C2 C3 C4 104.3(3) . . ?
C2 C3 H3A 110.9 . . ?
C4 C3 H3A 110.9 . . ?
C2 C3 H3B 110.9 . . ?
C4 C3 H3B 110.9 . . ?
H3A C3 H3B 108.9 . . ?
N1 C4 C3 102.7(3) . . ?
N1 C4 H4A 111.2 . . ?
C3 C4 H4A 111.2 . . ?
N1 C4 H4B 111.2 . . ?
C3 C4 H4B 111.2 . . ?
H4A C4 H4B 109.1 . . ?
O1 C5 N1 122.3(4) . . ?
O1 C5 C6 120.9(3) . . ?
N1 C5 C6 116.8(3) . . ?
C7 C6 C11 119.8(4) . . ?
C7 C6 C5 120.0(3) . . ?
C11 C6 C5 120.2(3) . . ?
C8 C7 C6 120.8(3) . . ?
C8 C7 H7A 119.6 . . ?
C6 C7 H7A 119.6 . . ?
C7 C8 C9 120.2(4) . . ?
C7 C8 H8A 119.9 . . ?
C9 C8 H8A 119.9 . . ?
C8 C9 C10 119.0(4) . . ?
C8 C9 H9A 120.5 . . ?
C10 C9 H9A 120.5 . . ?
C11 C10 C9 121.6(4) . . ?
C11 C10 H10A 119.2 . . ?
C9 C10 H10A 119.2 . . ?
C10 C11 C6 118.5(4) . . ?
C10 C11 C12 120.4(3) . . ?
C6 C11 C12 121.0(4) . . ?
C11 C12 C13 109.4(3) . . ?
C11 C12 H12A 109.8 . . ?
C13 C12 H12A 109.8 . . ?
C11 C12 H12B 109.8 . . ?
C13 C12 H12B 109.8 . . ?
H12A C12 H12B 108.2 . . ?
C12 C13 S1 112.5(2) . . ?
C12 C13 H13A 109.1 . . ?
S1 C13 H13A 109.1 . . ?
C12 C13 H13B 109.1 . . ?
S1 C13 H13B 109.1 . . ?
H13A C13 H13B 107.8 . . ?
C15 C14 C19 121.5(4) . . ?
C15 C14 S1 119.7(3) . . ?
C19 C14 S1 118.8(3) . . ?
C14 C15 C16 118.4(4) . . ?
C14 C15 H15A 120.8 . . ?
C16 C15 H15A 120.8 . . ?
C17 C16 C15 120.7(4) . . ?
C17 C16 H16A 119.7 . . ?
C15 C16 H16A 119.7 . . ?
C18 C17 C16 119.2(5) . . ?
C18 C17 H17A 120.4 . . ?
C16 C17 H17A 120.4 . . ?
C17 C18 C19 121.5(4) . . ?
C17 C18 H18A 119.3 . . ?
C19 C18 H18A 119.3 . . ?
C18 C19 C14 118.7(4) . . ?
C18 C19 H19A 120.7 . . ?
C14 C19 H19A 120.7 . . ?
C5 N1 C1 121.7(3) . . ?
C5 N1 C4 125.6(3) . . ?
C1 N1 C4 112.2(3) . . ?
O3 S1 O2 118.05(15) . . ?
O3 S1 C14 108.72(18) . . ?
O2 S1 C14 108.48(16) . . ?
O3 S1 C13 107.80(16) . . ?
O2 S1 C13 108.77(17) . . ?
C14 S1 C13 104.15(16) . . ?

loop_
_geom_bond_atom_site_label_1
_geom_bond_atom_site_label_2
_geom_bond_distance
_geom_bond_site_symmetry_2
_geom_bond_publ_flag
C1 N1 1.457(5) . ?
C1 C2 1.523(5) . ?
C1 H1A 0.9900 . ?
C1 H1B 0.9900 . ?
C2 C3 1.513(5) . ?
C2 H2A 0.9900 . ?
C2 H2B 0.9900 . ?
C3 C4 1.530(5) . ?
C3 H3A 0.9900 . ?
C3 H3B 0.9900 . ?
C4 N1 1.480(4) . ?
C4 H4A 0.9900 . ?
C4 H4B 0.9900 . ?
C5 O1 1.231(4) . ?
C5 N1 1.334(4) . ?
C5 C6 1.508(5) . ?
C6 C7 1.387(5) . ?
C6 C11 1.401(5) . ?
C7 C8 1.377(5) . ?
C7 H7A 0.9500 . ?
C8 C9 1.379(5) . ?
C8 H8A 0.9500 . ?
C9 C10 1.395(5) . ?
C9 H9A 0.9500 . ?
C10 C11 1.380(5) . ?
C10 H10A 0.9500 . ?
C11 C12 1.515(5) . ?
C12 C13 1.536(4) . ?
C12 H12A 0.9900 . ?
C12 H12B 0.9900 . ?
C13 S1 1.774(3) . ?
C13 H13A 0.9900 . ?
C13 H13B 0.9900 . ?
C14 C15 1.375(5) . ?
C14 C19 1.388(5) . ?
C14 S1 1.768(4) . ?
C15 C16 1.389(5) . ?
C15 H15A 0.9500 . ?
C16 C17 1.388(6) . ?
C16 H16A 0.9500 . ?
C17 C18 1.369(7) . ?
C17 H17A 0.9500 . ?
C18 C19 1.369(6) . ?
C18 H18A 0.9500 . ?
C19 H19A 0.9500 . ?
O2 S1 1.440(2) . ?
O3 S1 1.431(2) . ?

loop_
_geom_torsion_atom_site_label_1
_geom_torsion_atom_site_label_2
_geom_torsion_atom_site_label_3
_geom_torsion_atom_site_label_4
_geom_torsion
_geom_torsion_site_symmetry_1
_geom_torsion_site_symmetry_2
_geom_torsion_site_symmetry_3
_geom_torsion_site_symmetry_4
_geom_torsion_publ_flag
N1 C1 C2 C3 -33.4(3) . . . . ?
C1 C2 C3 C4 38.3(4) . . . . ?
C2 C3 C4 N1 -27.8(3) . . . . ?
O1 C5 C6 C7 -81.5(4) . . . . ?
N1 C5 C6 C7 97.4(4) . . . . ?
O1 C5 C6 C11 96.5(4) . . . . ?
N1 C5 C6 C11 -84.5(3) . . . . ?
C11 C6 C7 C8 -0.3(5) . . . . ?
C5 C6 C7 C8 177.7(3) . . . . ?
C6 C7 C8 C9 0.9(5) . . . . ?
C7 C8 C9 C10 -0.5(5) . . . . ?
C8 C9 C10 C11 -0.6(5) . . . . ?
C9 C10 C11 C6 1.2(5) . . . . ?
C9 C10 C11 C12 -177.1(3) . . . . ?
C7 C6 C11 C10 -0.7(4) . . . . ?
C5 C6 C11 C10 -178.7(3) . . . . ?
C7 C6 C11 C12 177.5(3) . . . . ?
C5 C6 C11 C12 -0.5(4) . . . . ?
C10 C11 C12 C13 84.3(4) . . . . ?
C6 C11 C12 C13 -93.9(4) . . . . ?
C11 C12 C13 S1 176.8(3) . . . . ?
C19 C14 C15 C16 -1.3(5) . . . . ?
S1 C14 C15 C16 178.7(3) . . . . ?
C14 C15 C16 C17 -0.6(5) . . . . ?
C15 C16 C17 C18 1.6(6) . . . . ?
C16 C17 C18 C19 -0.9(6) . . . . ?
C17 C18 C19 C14 -0.9(6) . . . . ?
C15 C14 C19 C18 2.1(6) . . . . ?
S1 C14 C19 C18 -178.0(3) . . . . ?
O1 C5 N1 C1 -8.3(5) . . . . ?
C6 C5 N1 C1 172.8(3) . . . . ?
O1 C5 N1 C4 -179.5(3) . . . . ?
C6 C5 N1 C4 1.6(4) . . . . ?
C2 C1 N1 C5 -155.7(3) . . . . ?
C2 C1 N1 C4 16.6(3) . . . . ?
C3 C4 N1 C5 178.8(3) . . . . ?
C3 C4 N1 C1 6.8(3) . . . . ?
C15 C14 S1 O3 -149.4(3) . . . . ?
C19 C14 S1 O3 30.6(3) . . . . ?
C15 C14 S1 O2 -19.9(3) . . . . ?
C19 C14 S1 O2 160.1(3) . . . . ?
C15 C14 S1 C13 95.9(3) . . . . ?
C19 C14 S1 C13 -84.1(3) . . . . ?
C12 C13 S1 O3 172.0(3) . . . . ?
C12 C13 S1 O2 42.9(3) . . . . ?
C12 C13 S1 C14 -72.6(3) . . . . ?

loop_
_cod_related_entry_id
_cod_related_entry_database
_cod_related_entry_code
1 ChemSpider 30659055
